data_1557065
loop_
_publ_author_name
'B\"urger, Marcel'
'Loch, Maximilian N.'
'Jones, Peter G.'
'Werz, Daniel B.'

_publ_section_title
;
 From 1,2-difunctionalisation to cyanide-transfer cascades -- Pd-catalysed
 cyanosulfenylation of internal (oligo)alkynes
;
_journal_issue 7
_journal_name_full 'Chemical Science'
_journal_page_first 1912
_journal_page_last 1917
_journal_paper_doi 10.1039/C9SC04569D
_journal_volume 11
_journal_year 2020
_chemical_formula_sum 'C22 H23 N S'
_chemical_formula_weight 333.47
_space_group_IT_number 14
_space_group_name_Hall '-P 2ybc'
_space_group_name_H-M_alt 'P 1 21/c 1'
_symmetry_cell_setting monoclinic
_symmetry_space_group_name_H-M 'P 1 21/c 1'
_atom_sites_solution_hydrogens geom
_atom_sites_solution_primary direct
_atom_sites_solution_secondary difmap
_audit_creation_method SHELXL-97
_audit_update_record
;
2019-08-20 deposited with the CCDC.	2020-01-16 downloaded from the CCDC.
;
_cell_angle_alpha 90.00
_cell_angle_beta 105.984(5)
_cell_angle_gamma 90.00
_cell_formula_units_Z 4
_cell_length_a 13.9373(6)
_cell_length_b 7.7203(3)
_cell_length_c 17.0136(7)
_cell_measurement_reflns_used 9491
_cell_measurement_temperature 100(2)
_cell_measurement_theta_max 29.8650
_cell_measurement_theta_min 2.9070
_cell_volume 1759.89(13)
_computing_cell_refinement 'CrysAlisPro 1.171.38.43 (Rigaku OD, 2015)'
_computing_data_collection 'CrysAlisPro 1.171.38.43 (Rigaku OD, 2015)'
_computing_data_reduction 'CrysAlisPro 1.171.38.43 (Rigaku OD, 2015)'
_computing_molecular_graphics 'Siemens XP'
_computing_publication_material SHELXL-97
_computing_structure_refinement 'SHELXL-97 (Sheldrick, 1997)'
_computing_structure_solution 'SHELXS-97 (Sheldrick, 1990)'
_diffrn_ambient_temperature 100(2)
_diffrn_detector_area_resol_mean 16.1419
_diffrn_measured_fraction_theta_full 0.995
_diffrn_measured_fraction_theta_max 0.995
_diffrn_measurement_device_type 'Oxford Diffraction Xcalibur, Eos'
_diffrn_measurement_method \w-scan
_diffrn_radiation_monochromator graphite
_diffrn_radiation_type MoK\a
_diffrn_radiation_wavelength 0.71073
_diffrn_reflns_av_R_equivalents 0.0539
_diffrn_reflns_av_sigmaI/netI 0.0308
_diffrn_reflns_limit_h_max 19
_diffrn_reflns_limit_h_min -19
_diffrn_reflns_limit_k_max 10
_diffrn_reflns_limit_k_min -10
_diffrn_reflns_limit_l_max 23
_diffrn_reflns_limit_l_min -23
_diffrn_reflns_number 53738
_diffrn_reflns_theta_full 30.03
_diffrn_reflns_theta_max 30.03
_diffrn_reflns_theta_min 2.49
_diffrn_source 'fine-focus sealed X-ray tube'
_exptl_absorpt_coefficient_mu 0.186
_exptl_absorpt_correction_T_max 1.00000
_exptl_absorpt_correction_T_min 0.95448
_exptl_absorpt_correction_type multi-scan
_exptl_absorpt_process_details
;
CrysAlisPro 1.171.38.43 (Rigaku Oxford Diffraction, 2015)
Empirical absorption correction using spherical harmonics,
 implemented in SCALE3 ABSPACK scaling algorithm.
;
_exptl_crystal_colour 'pale yellow'
_exptl_crystal_density_diffrn 1.259
_exptl_crystal_density_method 'not measured'
_exptl_crystal_description block
_exptl_crystal_F_000 712
_exptl_crystal_size_max 0.40
_exptl_crystal_size_mid 0.25
_exptl_crystal_size_min 0.20
_refine_diff_density_max 0.428
_refine_diff_density_min -0.211
_refine_diff_density_rms 0.054
_refine_ls_extinction_method none
_refine_ls_goodness_of_fit_ref 1.051
_refine_ls_hydrogen_treatment constr
_refine_ls_matrix_type full
_refine_ls_number_parameters 218
_refine_ls_number_reflns 5123
_refine_ls_number_restraints 0
_refine_ls_restrained_S_all 1.051
_refine_ls_R_factor_all 0.0531
_refine_ls_R_factor_gt 0.0419
_refine_ls_shift/su_max 0.001
_refine_ls_shift/su_mean 0.000
_refine_ls_structure_factor_coef Fsqd
_refine_ls_weighting_details 'calc w=1/[\s^2^(Fo^2^)+(0.0403P)^2^+0.8842P] where P=(Fo^2^+2Fc^2^)/3'
_refine_ls_weighting_scheme calc
_refine_ls_wR_factor_gt 0.0951
_refine_ls_wR_factor_ref 0.1003
_reflns_number_gt 4316
_reflns_number_total 5123
_reflns_threshold_expression >2sigma(I)
_cod_data_source_file c9sc04569d2.cif
_cod_data_source_block burgelb
_cod_depositor_comments
;Adding full bibliography for 1557060--1557069.cif.

 Adding full bibliography for 1557060--1557069.cif.
;
_cod_original_cell_volume 1759.90(13)
_cod_original_sg_symbol_H-M 'P 21/c'
_cod_database_code 1557065

loop_
_symmetry_equiv_pos_as_xyz
'x, y, z'
'-x, y+1/2, -z+1/2'
'-x, -y, -z'
'x, -y-1/2, z-1/2'

loop_
_atom_site_label
_atom_site_type_symbol
_atom_site_fract_x
_atom_site_fract_y
_atom_site_fract_z
_atom_site_U_iso_or_equiv
_atom_site_adp_type
_atom_site_occupancy
_atom_site_symmetry_multiplicity
_atom_site_calc_flag
_atom_site_refinement_flags
C1 C 0.65904(10) -0.03335(18) 0.66959(9) 0.0211(3) Uani 1 1 d .
H1 H 0.6812 -0.1455 0.6596 0.025 Uiso 1 1 calc R
C2 C 0.71397(10) 0.06404(19) 0.73523(8) 0.0224(3) Uani 1 1 d .
H2 H 0.7738 0.0186 0.7704 0.027 Uiso 1 1 calc R
C3 C 0.68123(10) 0.22795(18) 0.74932(8) 0.0202(3) Uani 1 1 d .
H3 H 0.7202 0.2947 0.7936 0.024 Uiso 1 1 calc R
C4 C 0.59233(9) 0.29698(17) 0.70000(7) 0.0160(2) Uani 1 1 d .
C5 C 0.53772(9) 0.19744(17) 0.63383(7) 0.0148(2) Uani 1 1 d .
C6 C 0.57183(9) 0.03395(17) 0.61868(8) 0.0173(2) Uani 1 1 d .
H6 H 0.5349 -0.0315 0.5731 0.021 Uiso 1 1 calc R
C7 C 0.55573(9) 0.47329(17) 0.71526(8) 0.0182(3) Uani 1 1 d .
H7A H 0.6119 0.5410 0.7499 0.022 Uiso 1 1 calc R
H7B H 0.5044 0.4612 0.7452 0.022 Uiso 1 1 calc R
C8 C 0.51120(9) 0.57067(17) 0.63503(7) 0.0169(2) Uani 1 1 d .
H8A H 0.4962 0.6912 0.6476 0.020 Uiso 1 1 calc R
H8B H 0.5613 0.5752 0.6036 0.020 Uiso 1 1 calc R
C9 C 0.41738(9) 0.48776(16) 0.58313(7) 0.0147(2) Uani 1 1 d .
C10 C 0.33630(9) 0.58075(16) 0.54378(7) 0.0138(2) Uani 1 1 d .
C11 C 0.33785(9) 0.77833(16) 0.53864(8) 0.0161(2) Uani 1 1 d .
H11A H 0.3921 0.8180 0.5157 0.019 Uiso 1 1 calc R
H11B H 0.3474 0.8309 0.5933 0.019 Uiso 1 1 calc R
C12 C 0.23543(9) 0.82645(16) 0.48174(8) 0.0180(2) Uani 1 1 d .
H12A H 0.2399 0.9310 0.4492 0.022 Uiso 1 1 calc R
H12B H 0.1865 0.8476 0.5132 0.022 Uiso 1 1 calc R
C13 C 0.20640(9) 0.66645(16) 0.42640(8) 0.0161(2) Uani 1 1 d .
H13A H 0.1334 0.6604 0.4015 0.019 Uiso 1 1 calc R
H13B H 0.2407 0.6655 0.3826 0.019 Uiso 1 1 calc R
C14 C 0.24250(9) 0.52054(16) 0.48678(7) 0.0136(2) Uani 1 1 d .
C15 C 0.18775(9) 0.38038(16) 0.49550(7) 0.0143(2) Uani 1 1 d .
C16 C 0.19799(9) 0.27649(16) 0.57313(8) 0.0168(2) Uani 1 1 d .
H16A H 0.2411 0.3366 0.6215 0.020 Uiso 1 1 calc R
H16B H 0.2253 0.1595 0.5689 0.020 Uiso 1 1 calc R
C17 C 0.08902(10) 0.26754(19) 0.57702(9) 0.0236(3) Uani 1 1 d .
H17A H 0.0786 0.1657 0.6091 0.028 Uiso 1 1 calc R
H17B H 0.0708 0.3736 0.6023 0.028 Uiso 1 1 calc R
C18 C 0.02702(10) 0.25175(19) 0.48741(9) 0.0254(3) Uani 1 1 d .
H18A H 0.0104 0.1291 0.4727 0.030 Uiso 1 1 calc R
H18B H -0.0357 0.3188 0.4776 0.030 Uiso 1 1 calc R
C19 C 0.09340(9) 0.32558(16) 0.43826(8) 0.0177(2) Uani 1 1 d .
C20 C 0.06961(10) 0.31888(17) 0.35572(8) 0.0200(3) Uani 1 1 d .
C21 C -0.02797(12) 0.2506(2) 0.30231(10) 0.0340(4) Uani 1 1 d .
H21A H -0.0159 0.1438 0.2754 0.051 Uiso 1 1 calc R
H21B H -0.0583 0.3373 0.2608 0.051 Uiso 1 1 calc R
H21C H -0.0732 0.2263 0.3360 0.051 Uiso 1 1 calc R
C22 C 0.14104(10) 0.36532(17) 0.31238(8) 0.0201(3) Uani 1 1 d .
N1 N 0.19409(9) 0.39657(17) 0.27309(7) 0.0261(3) Uani 1 1 d .
S1 S 0.42123(2) 0.26171(4) 0.568995(19) 0.01697(8) Uani 1 1 d .

loop_
_atom_site_aniso_label
_atom_site_aniso_U_11
_atom_site_aniso_U_22
_atom_site_aniso_U_33
_atom_site_aniso_U_23
_atom_site_aniso_U_13
_atom_site_aniso_U_12
C1 0.0189(6) 0.0182(6) 0.0285(7) 0.0077(5) 0.0102(5) 0.0019(5)
C2 0.0161(6) 0.0275(7) 0.0232(6) 0.0107(5) 0.0046(5) 0.0019(5)
C3 0.0174(6) 0.0279(7) 0.0150(6) 0.0039(5) 0.0042(5) -0.0020(5)
C4 0.0146(5) 0.0216(6) 0.0131(5) 0.0016(5) 0.0060(4) -0.0018(4)
C5 0.0131(5) 0.0185(6) 0.0139(5) 0.0030(4) 0.0057(4) -0.0002(4)
C6 0.0171(6) 0.0172(6) 0.0192(6) 0.0026(5) 0.0075(5) -0.0011(5)
C7 0.0174(6) 0.0224(6) 0.0146(5) -0.0033(5) 0.0041(5) -0.0011(5)
C8 0.0160(6) 0.0171(6) 0.0173(6) -0.0022(5) 0.0043(5) -0.0025(5)
C9 0.0170(6) 0.0139(5) 0.0140(5) -0.0020(4) 0.0056(4) -0.0022(4)
C10 0.0161(5) 0.0133(5) 0.0137(5) -0.0011(4) 0.0067(4) -0.0023(4)
C11 0.0177(6) 0.0140(6) 0.0177(6) -0.0011(4) 0.0069(5) -0.0023(4)
C12 0.0189(6) 0.0139(6) 0.0232(6) 0.0012(5) 0.0092(5) -0.0002(5)
C13 0.0166(6) 0.0145(6) 0.0176(6) 0.0023(4) 0.0053(5) 0.0001(4)
C14 0.0140(5) 0.0138(5) 0.0139(5) -0.0006(4) 0.0056(4) 0.0009(4)
C15 0.0141(5) 0.0134(5) 0.0156(5) -0.0004(4) 0.0045(4) 0.0008(4)
C16 0.0181(6) 0.0153(6) 0.0177(6) 0.0023(5) 0.0063(5) -0.0013(4)
C17 0.0220(6) 0.0236(7) 0.0281(7) 0.0053(5) 0.0120(6) -0.0020(5)
C18 0.0181(6) 0.0246(7) 0.0336(8) 0.0076(6) 0.0074(6) -0.0053(5)
C19 0.0144(6) 0.0129(5) 0.0247(6) 0.0015(5) 0.0037(5) -0.0009(4)
C20 0.0164(6) 0.0161(6) 0.0241(6) -0.0008(5) -0.0003(5) -0.0005(5)
C21 0.0230(7) 0.0345(9) 0.0357(8) -0.0025(7) -0.0068(6) -0.0051(6)
C22 0.0207(6) 0.0180(6) 0.0167(6) -0.0026(5) -0.0030(5) 0.0054(5)
N1 0.0277(6) 0.0291(7) 0.0205(6) -0.0023(5) 0.0051(5) 0.0062(5)
S1 0.01502(14) 0.01367(15) 0.01986(15) -0.00309(11) 0.00086(11) 0.00058(11)

loop_
_atom_type_symbol
_atom_type_description
_atom_type_scat_dispersion_real
_atom_type_scat_dispersion_imag
_atom_type_scat_source
C C 0.0033 0.0016 'International Tables Vol C Tables 4.2.6.8 and 6.1.1.4'
H H 0.0000 0.0000 'International Tables Vol C Tables 4.2.6.8 and 6.1.1.4'
N N 0.0061 0.0033 'International Tables Vol C Tables 4.2.6.8 and 6.1.1.4'
S S 0.1246 0.1234 'International Tables Vol C Tables 4.2.6.8 and 6.1.1.4'

loop_
_geom_angle_atom_site_label_1
_geom_angle_atom_site_label_2
_geom_angle_atom_site_label_3
_geom_angle
C6 C1 C2 119.63(13)
C3 C2 C1 119.86(12)
C2 C3 C4 121.56(13)
C3 C4 C5 117.97(12)
C3 C4 C7 121.98(12)
C5 C4 C7 120.05(11)
C6 C5 C4 120.41(12)
C6 C5 S1 116.09(10)
C4 C5 S1 123.41(10)
C1 C6 C5 120.53(12)
C4 C7 C8 111.37(10)
C9 C8 C7 112.80(10)
C10 C9 C8 122.56(11)
C10 C9 S1 120.72(9)
C8 C9 S1 116.53(9)
C9 C10 C14 128.96(11)
C9 C10 C11 122.40(11)
C14 C10 C11 107.54(10)
C10 C11 C12 104.63(10)
C11 C12 C13 103.54(10)
C14 C13 C12 101.53(10)
C15 C14 C10 127.19(11)
C15 C14 C13 125.19(11)
C10 C14 C13 106.32(10)
C14 C15 C19 125.89(11)
C14 C15 C16 126.60(11)
C19 C15 C16 106.12(10)
C15 C16 C17 101.75(10)
C18 C17 C16 104.64(11)
C19 C18 C17 104.79(11)
C20 C19 C15 128.26(12)
C20 C19 C18 123.04(12)
C15 C19 C18 108.26(11)
C19 C20 C22 121.11(12)
C19 C20 C21 124.19(13)
C22 C20 C21 114.53(13)
N1 C22 C20 175.26(14)
C5 S1 C9 104.49(6)

loop_
_geom_bond_atom_site_label_1
_geom_bond_atom_site_label_2
_geom_bond_distance
C1 C6 1.3848(18)
C1 C2 1.388(2)
C2 C3 1.388(2)
C3 C4 1.3966(18)
C4 C5 1.4019(18)
C4 C7 1.5012(18)
C5 C6 1.3975(18)
C5 S1 1.7643(12)
C7 C8 1.5319(18)
C8 C9 1.5045(17)
C9 C10 1.3505(17)
C9 S1 1.7645(13)
C10 C14 1.4723(16)
C10 C11 1.5285(17)
C11 C12 1.5335(18)
C12 C13 1.5382(18)
C13 C14 1.5142(17)
C14 C15 1.3555(17)
C15 C19 1.4668(17)
C15 C16 1.5179(17)
C16 C17 1.5399(18)
C17 C18 1.536(2)
C18 C19 1.5186(18)
C19 C20 1.3521(19)
C20 C22 1.4380(19)
C20 C21 1.5074(19)
C22 N1 1.1506(18)

loop_
_geom_torsion_atom_site_label_1
_geom_torsion_atom_site_label_2
_geom_torsion_atom_site_label_3
_geom_torsion_atom_site_label_4
_geom_torsion
C6 C1 C2 C3 -0.07(19)
C1 C2 C3 C4 1.59(19)
C2 C3 C4 C5 -1.71(18)
C2 C3 C4 C7 179.34(12)
C3 C4 C5 C6 0.34(17)
C7 C4 C5 C6 179.31(11)
C3 C4 C5 S1 176.79(9)
C7 C4 C5 S1 -4.23(16)
C2 C1 C6 C5 -1.28(19)
C4 C5 C6 C1 1.15(18)
S1 C5 C6 C1 -175.56(10)
C3 C4 C7 C8 139.90(12)
C5 C4 C7 C8 -39.03(15)
C4 C7 C8 C9 66.18(13)
C7 C8 C9 C10 137.44(12)
C7 C8 C9 S1 -47.51(13)
C8 C9 C10 C14 175.33(11)
S1 C9 C10 C14 0.49(18)
C8 C9 C10 C11 8.89(18)
S1 C9 C10 C11 -165.95(9)
C9 C10 C11 C12 174.16(11)
C14 C10 C11 C12 5.18(13)
C10 C11 C12 C13 -27.95(12)
C11 C12 C13 C14 39.70(11)
C9 C10 C14 C15 44.8(2)
C11 C10 C14 C15 -147.14(12)
C9 C10 C14 C13 -147.79(12)
C11 C10 C14 C13 20.22(12)
C12 C13 C14 C15 130.49(12)
C12 C13 C14 C10 -37.20(12)
C10 C14 C15 C19 178.74(12)
C13 C14 C15 C19 13.6(2)
C10 C14 C15 C16 14.1(2)
C13 C14 C15 C16 -151.00(12)
C14 C15 C16 C17 130.52(13)
C19 C15 C16 C17 -36.57(13)
C15 C16 C17 C18 36.10(13)
C16 C17 C18 C19 -22.76(14)
C14 C15 C19 C20 43.5(2)
C16 C15 C19 C20 -149.35(13)
C14 C15 C19 C18 -144.06(13)
C16 C15 C19 C18 23.15(14)
C17 C18 C19 C20 173.05(13)
C17 C18 C19 C15 0.08(14)
C15 C19 C20 C22 1.4(2)
C18 C19 C20 C22 -170.10(12)
C15 C19 C20 C21 176.33(13)
C18 C19 C20 C21 4.8(2)
C6 C5 S1 C9 -163.35(9)
C4 C5 S1 C9 20.06(12)
C10 C9 S1 C5 -178.29(10)
C8 C9 S1 C5 6.56(10)
